data_7704104
loop_
_publ_author_name
'Khatua, Manas'
'Goswami, Bappaditya'
'Samanta, Subhas'

_publ_section_title
;
 Dehydrogenation of amines in aryl-amine functionalized pincer-like
 nitrogen-donor redox non-innocent ligands via ligand reduction on a
 Ni(ii) template.
;
_journal_issue 20
_journal_name_full 'Dalton transactions (Cambridge, England : 2003)'
_journal_page_first 6816
_journal_page_last 6831
_journal_paper_doi 10.1039/d0dt00466a
_journal_volume 49
_journal_year 2020
_chemical_formula_moiety 'C20 H18 Cl2 N4 Ni'
_chemical_formula_sum 'C20 H18 Cl2 N4 Ni'
_chemical_formula_weight 443.97
_space_group_crystal_system orthorhombic
_space_group_IT_number 61
_space_group_name_Hall '-P 2ac 2ab'
_space_group_name_H-M_alt 'P b c a'
_atom_sites_solution_hydrogens geom
_atom_sites_solution_primary dual
_atom_sites_solution_secondary difmap
_audit_creation_date 2019-11-11
_audit_creation_method
;
Olex2 1.2
(compiled 2018.05.29 svn.r3508 for OlexSys, GUI svn.r5506)
;
_audit_update_record
;
2019-11-14 deposited with the CCDC.	2020-04-16 downloaded from the CCDC.
;
_cell_angle_alpha 90.00
_cell_angle_beta 90.00
_cell_angle_gamma 90.00
_cell_formula_units_Z 8
_cell_length_a 13.3625(2)
_cell_length_b 14.1391(2)
_cell_length_c 20.0908(2)
_cell_measurement_reflns_used 11819
_cell_measurement_temperature 100.00(10)
_cell_measurement_theta_max 66.1050
_cell_measurement_theta_min 3.1360
_cell_volume 3795.83(9)
_computing_cell_refinement
;
CrysAlisPro, Agilent Technologies,
Version 1.171.37.34 (release 22-05-2014 CrysAlis171 .NET)
(compiled May 22 2014,16:03:01)
;
_computing_data_collection
;
CrysAlisPro, Agilent Technologies,
Version 1.171.37.34 (release 22-05-2014 CrysAlis171 .NET)
(compiled May 22 2014,16:03:01)
;
_computing_data_reduction
;
CrysAlisPro, Agilent Technologies,
Version 1.171.37.34 (release 22-05-2014 CrysAlis171 .NET)
(compiled May 22 2014,16:03:01)
;
_computing_molecular_graphics 'Olex2 (Dolomanov et al., 2009)'
_computing_publication_material 'Olex2 (Dolomanov et al., 2009)'
_computing_structure_refinement 'ShelXL (Sheldrick, 2015)'
_computing_structure_solution 'ShelXT (Sheldrick, 2015)'
_diffrn_ambient_environment N~2~
_diffrn_ambient_temperature 100.00(10)
_diffrn_detector 'CCD plate'
_diffrn_detector_area_resol_mean 7.9580
_diffrn_detector_type Eos
_diffrn_measured_fraction_theta_full 0.997
_diffrn_measured_fraction_theta_max 0.998
_diffrn_measurement_details
;
#__ type_ start__ end____ width___ exp.time_
  1 omega   57.00  121.00   1.0000    1.0000
omega____ theta____ kappa____ phi______ frames
    -       26.3311  178.0000   60.0000 64

#__ type_ start__ end____ width___ exp.time_
  2 omega  -12.00  102.00   1.0000    1.0000
omega____ theta____ kappa____ phi______ frames
    -       26.3311   57.0000 -120.0000 114

#__ type_ start__ end____ width___ exp.time_
  3 omega  -50.00   64.00   1.0000    1.0000
omega____ theta____ kappa____ phi______ frames
    -       26.3311  -57.0000   60.0000 114

#__ type_ start__ end____ width___ exp.time_
  4 omega  -10.00  151.00   1.0000    4.0000
omega____ theta____ kappa____ phi______ frames
    -       67.1656   30.0000  -30.0000 161

#__ type_ start__ end____ width___ exp.time_
  5 omega  100.00  153.00   1.0000    4.0000
omega____ theta____ kappa____ phi______ frames
    -       67.1656  111.0000 -120.0000 53

#__ type_ start__ end____ width___ exp.time_
  6 omega   57.00  150.00   1.0000    4.0000
omega____ theta____ kappa____ phi______ frames
    -       67.1656  178.0000  -60.0000 93

#__ type_ start__ end____ width___ exp.time_
  7 omega  101.00  178.00   1.0000    8.0000
omega____ theta____ kappa____ phi______ frames
    -      108.0000  104.0000  150.0000 77

#__ type_ start__ end____ width___ exp.time_
  8 omega   58.00  178.00   1.0000    8.0000
omega____ theta____ kappa____ phi______ frames
    -      108.0000   43.0000  150.0000 120

#__ type_ start__ end____ width___ exp.time_
  9 omega   21.00  113.00   1.0000    8.0000
omega____ theta____ kappa____ phi______ frames
    -      108.0000 -104.0000  -60.0000 92

#__ type_ start__ end____ width___ exp.time_
 10 omega  101.00  178.00   1.0000    8.0000
omega____ theta____ kappa____ phi______ frames
    -      108.0000  104.0000   60.0000 77

#__ type_ start__ end____ width___ exp.time_
 11 omega   21.00  113.00   1.0000    8.0000
omega____ theta____ kappa____ phi______ frames
    -      108.0000 -104.0000    0.0000 92

#__ type_ start__ end____ width___ exp.time_
 12 omega   29.00  145.00   1.0000    8.0000
omega____ theta____ kappa____ phi______ frames
    -      108.0000  -65.0000   30.0000 116

#__ type_ start__ end____ width___ exp.time_
 13 omega  101.00  178.00   1.0000    8.0000
omega____ theta____ kappa____ phi______ frames
    -      108.0000  104.0000 -150.0000 77

#__ type_ start__ end____ width___ exp.time_
 14 omega   93.00  178.00   1.0000    8.0000
omega____ theta____ kappa____ phi______ frames
    -      108.0000  127.0000  133.0000 85

#__ type_ start__ end____ width___ exp.time_
 15 omega   36.00  178.00   1.0000    8.0000
omega____ theta____ kappa____ phi______ frames
    -      108.0000   32.0000 -150.0000 142

#__ type_ start__ end____ width___ exp.time_
 16 omega  -17.00  111.00   1.0000    1.0000
omega____ theta____ kappa____ phi______ frames
    -       26.3311   77.0000   60.0000 128

#__ type_ start__ end____ width___ exp.time_
 17 omega  -12.00  102.00   1.0000    1.0000
omega____ theta____ kappa____ phi______ frames
    -       26.3311   57.0000    0.0000 114

#__ type_ start__ end____ width___ exp.time_
 18 omega  -17.00  111.00   1.0000    1.0000
omega____ theta____ kappa____ phi______ frames
    -       26.3311   77.0000  150.0000 128

#__ type_ start__ end____ width___ exp.time_
 19 omega   24.00  144.00   1.0000    4.0000
omega____ theta____ kappa____ phi______ frames
    -       67.1656   77.0000   30.0000 120
;
_diffrn_measurement_device 'four-circle diffractometer'
_diffrn_measurement_device_type 'SuperNova, Dual, Cu at zero, Eos'
_diffrn_measurement_method '\w scans'
_diffrn_orient_matrix_UB_11 0.0100368000
_diffrn_orient_matrix_UB_12 -0.0034951000
_diffrn_orient_matrix_UB_13 0.0763910000
_diffrn_orient_matrix_UB_21 -0.1145855000
_diffrn_orient_matrix_UB_22 -0.0065857000
_diffrn_orient_matrix_UB_23 0.0065263000
_diffrn_orient_matrix_UB_31 0.0066713000
_diffrn_orient_matrix_UB_32 -0.1087087000
_diffrn_orient_matrix_UB_33 -0.0028930000
_diffrn_radiation_monochromator mirror
_diffrn_radiation_probe x-ray
_diffrn_radiation_type CuK\a
_diffrn_radiation_wavelength 1.54184
_diffrn_reflns_av_R_equivalents 0.0336
_diffrn_reflns_av_unetI/netI 0.0201
_diffrn_reflns_limit_h_max 15
_diffrn_reflns_limit_h_min -15
_diffrn_reflns_limit_k_max 12
_diffrn_reflns_limit_k_min -16
_diffrn_reflns_limit_l_max 23
_diffrn_reflns_limit_l_min -20
_diffrn_reflns_number 16925
_diffrn_reflns_theta_full 66.21
_diffrn_reflns_theta_max 66.21
_diffrn_reflns_theta_min 5.06
_diffrn_source 'sealed X-ray tube'
_diffrn_source_type 'SuperNova (Cu) X-ray Source'
_exptl_absorpt_coefficient_mu 4.161
_exptl_absorpt_correction_T_max 1.00000
_exptl_absorpt_correction_T_min 0.48978
_exptl_absorpt_correction_type multi-scan
_exptl_absorpt_process_details
;
CrysAlisPro, Agilent Technologies,
Version 1.171.37.34 (release 22-05-2014 CrysAlis171 .NET)
(compiled May 22 2014,16:03:01)
Empirical absorption correction using spherical harmonics,
 implemented in SCALE3 ABSPACK scaling algorithm.
;
_exptl_crystal_colour 'metallic dark red'
_exptl_crystal_colour_lustre metallic
_exptl_crystal_colour_modifier dark
_exptl_crystal_colour_primary red
_exptl_crystal_density_diffrn 1.554
_exptl_crystal_density_method 'not measured'
_exptl_crystal_description hexagonal
_exptl_crystal_F_000 1824
_exptl_crystal_size_max 0.54
_exptl_crystal_size_mid 0.32
_exptl_crystal_size_min 0.22
_refine_diff_density_max 0.267
_refine_diff_density_min -0.349
_refine_diff_density_rms 0.060
_refine_ls_extinction_method none
_refine_ls_goodness_of_fit_ref 1.057
_refine_ls_hydrogen_treatment constr
_refine_ls_matrix_type full
_refine_ls_number_parameters 246
_refine_ls_number_reflns 3308
_refine_ls_number_restraints 0
_refine_ls_restrained_S_all 1.057
_refine_ls_R_factor_all 0.0281
_refine_ls_R_factor_gt 0.0271
_refine_ls_shift/su_max 0.000
_refine_ls_shift/su_mean 0.000
_refine_ls_structure_factor_coef Fsqd
_refine_ls_weighting_details 'calc w=1/[\s^2^(Fo^2^)+(0.0435P)^2^+2.1529P] where P=(Fo^2^+2Fc^2^)/3'
_refine_ls_weighting_scheme calc
_refine_ls_wR_factor_gt 0.0747
_refine_ls_wR_factor_ref 0.0755
_reflns_number_gt 3182
_reflns_number_total 3308
_reflns_threshold_expression >2sigma(I)
_cod_data_source_file d0dt00466a2.cif
_cod_data_source_block 8
_cod_depositor_comments 'Adding full bibliography for 7704099--7704110.cif.'
_cod_database_code 7704104
_chemical_oxdiff_formula 'C H N Cl Ni'
_reflns_odcompleteness_completeness 97.80
_reflns_odcompleteness_iscentric 1
_reflns_odcompleteness_theta 66.97
_olex2_refinement_description
;
1. Fixed Uiso
 At 1.2 times of:
  All C(H) groups
 At 1.5 times of:
  All C(H,H,H) groups
2.a Aromatic/amide H refined with riding coordinates:
 C5(H5), C10(H10), C9(H9), C17(H17), C12(H12), C8(H8), C1(H1), C15(H15),
 C4(H4), C16(H16), C2(H2), C3(H3)
2.b Idealised Me refined as rotating group:
 C20(H20a,H20b,H20c), C19(H19a,H19b,H19c)
;
_olex2_submission_special_instructions 'No special instructions were received'

loop_
_space_group_symop_id
_space_group_symop_operation_xyz
1 'x, y, z'
2 '-x+1/2, -y, z+1/2'
3 '-x, y+1/2, -z+1/2'
4 'x+1/2, -y+1/2, -z'
5 '-x, -y, -z'
6 'x-1/2, y, -z-1/2'
7 'x, -y-1/2, z-1/2'
8 '-x-1/2, y-1/2, z'

loop_
_atom_site_label
_atom_site_type_symbol
_atom_site_fract_x
_atom_site_fract_y
_atom_site_fract_z
_atom_site_U_iso_or_equiv
_atom_site_adp_type
_atom_site_occupancy
_atom_site_calc_flag
_atom_site_disorder_assembly
_atom_site_disorder_group
_atom_site_refinement_flags_posn
Ni1 Ni 0.57443(2) 0.320991(19) 0.412895(13) 0.01237(10) Uani 1 d . . .
Cl1 Cl 0.48808(3) 0.18232(3) 0.422489(19) 0.01728(11) Uani 1 d . . .
Cl2 Cl 0.60532(3) 0.42005(3) 0.329286(19) 0.01938(11) Uani 1 d . . .
N2 N 0.44021(10) 0.39844(9) 0.51972(7) 0.0141(3) Uani 1 d . . .
N4 N 0.72833(10) 0.27351(9) 0.41906(6) 0.0134(3) Uani 1 d . . .
N3 N 0.60307(10) 0.33746(9) 0.50746(7) 0.0129(3) Uani 1 d . . .
N1 N 0.43942(10) 0.39004(9) 0.45691(7) 0.0122(3) Uani 1 d . . .
C11 C 0.69129(12) 0.30824(11) 0.53137(8) 0.0132(3) Uani 1 d . . .
C6 C 0.34689(12) 0.41428(11) 0.42622(8) 0.0137(3) Uani 1 d . . .
C7 C 0.53238(12) 0.36967(11) 0.54828(8) 0.0128(3) Uani 1 d . . .
C5 C 0.26355(13) 0.44605(12) 0.46178(8) 0.0174(3) Uani 1 d . . .
H5 H 0.2667 0.4531 0.5078 0.021 Uiso 1 calc . . R
C10 C 0.71175(13) 0.31130(11) 0.59921(8) 0.0162(3) Uani 1 d . . .
H10 H 0.7734 0.2916 0.6157 0.019 Uiso 1 calc . . R
C13 C 0.79848(12) 0.25882(11) 0.36570(8) 0.0140(3) Uani 1 d . . .
C9 C 0.63769(13) 0.34453(12) 0.64179(8) 0.0173(3) Uani 1 d . . .
H9 H 0.6493 0.3466 0.6874 0.021 Uiso 1 calc . . R
C17 C 0.84679(13) 0.17243(12) 0.26792(8) 0.0187(4) Uani 1 d . . .
H17 H 0.8377 0.1221 0.2387 0.022 Uiso 1 calc . . R
C12 C 0.76110(12) 0.27814(11) 0.47898(8) 0.0141(3) Uani 1 d . . .
H12 H 0.8271 0.2629 0.4890 0.017 Uiso 1 calc . . R
C18 C 0.78194(13) 0.18332(12) 0.32191(8) 0.0166(3) Uani 1 d . . .
C8 C 0.54643(12) 0.37471(11) 0.61655(8) 0.0157(3) Uani 1 d . . .
H8 H 0.4964 0.3975 0.6445 0.019 Uiso 1 calc . . R
C1 C 0.34253(12) 0.40268(11) 0.35743(8) 0.0166(3) Uani 1 d . . .
H1 H 0.3983 0.3816 0.3341 0.020 Uiso 1 calc . . R
C14 C 0.87745(13) 0.32299(11) 0.35612(8) 0.0162(3) Uani 1 d . . .
C15 C 0.93886(13) 0.30991(12) 0.30090(9) 0.0189(4) Uani 1 d . . .
H15 H 0.9909 0.3522 0.2931 0.023 Uiso 1 calc . . R
C20 C 0.89663(14) 0.40535(12) 0.40244(9) 0.0206(4) Uani 1 d . . .
H20A H 0.8339 0.4308 0.4174 0.031 Uiso 1 calc . . GR
H20B H 0.9334 0.4535 0.3792 0.031 Uiso 1 calc . . GR
H20C H 0.9347 0.3841 0.4401 0.031 Uiso 1 calc . . GR
C4 C 0.17644(13) 0.46685(13) 0.42786(9) 0.0218(4) Uani 1 d . . .
H4 H 0.1206 0.4885 0.4510 0.026 Uiso 1 calc . . R
C16 C 0.92426(13) 0.23533(13) 0.25727(8) 0.0202(4) Uani 1 d . . .
H16 H 0.9665 0.2276 0.2209 0.024 Uiso 1 calc . . R
C2 C 0.25419(13) 0.42284(12) 0.32402(8) 0.0198(4) Uani 1 d . . .
H2 H 0.2503 0.4144 0.2782 0.024 Uiso 1 calc . . R
C3 C 0.17205(13) 0.45541(12) 0.35890(9) 0.0214(4) Uani 1 d . . .
H3 H 0.1133 0.4698 0.3362 0.026 Uiso 1 calc . . R
C19 C 0.69791(14) 0.11453(13) 0.33263(9) 0.0226(4) Uani 1 d . . .
H19A H 0.6928 0.0998 0.3792 0.034 Uiso 1 calc . . GR
H19B H 0.7109 0.0577 0.3080 0.034 Uiso 1 calc . . GR
H19C H 0.6363 0.1421 0.3176 0.034 Uiso 1 calc . . GR

loop_
_atom_site_aniso_label
_atom_site_aniso_U_11
_atom_site_aniso_U_22
_atom_site_aniso_U_33
_atom_site_aniso_U_23
_atom_site_aniso_U_13
_atom_site_aniso_U_12
Ni1 0.01222(17) 0.01634(17) 0.00856(16) 0.00047(10) 0.00004(10) -0.00062(10)
Cl1 0.0159(2) 0.0178(2) 0.0181(2) -0.00067(14) 0.00268(14) -0.00315(14)
Cl2 0.0175(2) 0.0239(2) 0.0167(2) 0.00755(15) 0.00422(14) 0.00209(15)
N2 0.0144(7) 0.0156(7) 0.0123(7) -0.0007(5) -0.0001(5) -0.0013(5)
N4 0.0146(7) 0.0130(6) 0.0125(6) 0.0010(5) 0.0014(5) 0.0004(5)
N3 0.0123(6) 0.0139(6) 0.0125(6) 0.0002(5) 0.0000(5) -0.0017(5)
N1 0.0129(6) 0.0125(6) 0.0112(6) 0.0010(5) -0.0002(5) -0.0012(5)
C11 0.0131(8) 0.0130(7) 0.0137(8) 0.0019(6) -0.0008(6) -0.0013(6)
C6 0.0131(8) 0.0118(7) 0.0163(8) 0.0017(6) -0.0014(6) -0.0013(6)
C7 0.0135(8) 0.0123(7) 0.0127(7) 0.0007(6) 0.0011(6) -0.0020(6)
C5 0.0177(8) 0.0174(8) 0.0172(8) 0.0004(6) 0.0003(6) 0.0000(6)
C10 0.0167(8) 0.0180(8) 0.0139(8) 0.0021(6) -0.0024(7) -0.0002(6)
C13 0.0130(7) 0.0185(8) 0.0105(7) 0.0025(6) 0.0002(6) 0.0058(6)
C9 0.0208(8) 0.0211(8) 0.0100(7) 0.0008(6) -0.0007(6) -0.0013(7)
C17 0.0221(9) 0.0217(8) 0.0122(8) -0.0013(6) -0.0021(7) 0.0071(7)
C12 0.0128(7) 0.0142(7) 0.0152(7) 0.0020(6) 0.0001(6) 0.0011(6)
C18 0.0170(8) 0.0197(8) 0.0131(8) 0.0010(6) -0.0025(6) 0.0040(6)
C8 0.0177(8) 0.0163(8) 0.0129(8) -0.0004(6) 0.0032(6) -0.0019(6)
C1 0.0162(8) 0.0182(8) 0.0153(8) 0.0002(6) 0.0004(6) -0.0014(6)
C14 0.0157(8) 0.0184(8) 0.0145(8) 0.0035(6) -0.0004(6) 0.0034(6)
C15 0.0160(8) 0.0233(9) 0.0174(8) 0.0064(7) 0.0014(7) 0.0020(6)
C20 0.0215(9) 0.0190(8) 0.0214(8) -0.0003(7) 0.0043(7) -0.0018(7)
C4 0.0153(8) 0.0234(9) 0.0267(9) 0.0008(7) 0.0022(7) 0.0028(7)
C16 0.0207(9) 0.0278(9) 0.0121(8) 0.0045(7) 0.0029(6) 0.0079(7)
C2 0.0212(9) 0.0216(9) 0.0167(8) 0.0027(6) -0.0050(7) -0.0036(7)
C3 0.0164(8) 0.0213(8) 0.0266(9) 0.0048(7) -0.0073(7) -0.0009(7)
C19 0.0218(9) 0.0265(9) 0.0195(8) -0.0067(7) 0.0019(7) -0.0031(7)

loop_
_atom_type_symbol
_atom_type_description
_atom_type_scat_dispersion_real
_atom_type_scat_dispersion_imag
_atom_type_scat_source
C C 0.0181 0.0091 'International Tables Vol C Tables 4.2.6.8 and 6.1.1.4'
H H 0.0000 0.0000 'International Tables Vol C Tables 4.2.6.8 and 6.1.1.4'
Cl Cl 0.3639 0.7018 'International Tables Vol C Tables 4.2.6.8 and 6.1.1.4'
N N 0.0311 0.0180 'International Tables Vol C Tables 4.2.6.8 and 6.1.1.4'
Ni Ni -3.0029 0.5091 'International Tables Vol C Tables 4.2.6.8 and 6.1.1.4'

loop_
_geom_angle_atom_site_label_1
_geom_angle_atom_site_label_2
_geom_angle_atom_site_label_3
_geom_angle
_geom_angle_site_symmetry_1
_geom_angle_site_symmetry_3
_geom_angle_publ_flag
Cl2 Ni1 Cl1 134.255(19) . . ?
Cl2 Ni1 N1 99.99(4) . . ?
N4 Ni1 Cl1 102.05(4) . . ?
N4 Ni1 Cl2 93.56(4) . . ?
N4 Ni1 N1 151.56(5) . . ?
N3 Ni1 Cl1 96.86(4) . . ?
N3 Ni1 Cl2 128.54(4) . . ?
N3 Ni1 N4 78.18(5) . . ?
N3 Ni1 N1 73.80(5) . . ?
N1 Ni1 Cl1 86.20(4) . . ?
N1 N2 C7 112.53(13) . . ?
C13 N4 Ni1 128.34(10) . . ?
C12 N4 Ni1 111.21(11) . . ?
C12 N4 C13 118.96(14) . . ?
C11 N3 Ni1 119.03(11) . . ?
C7 N3 Ni1 120.08(11) . . ?
C7 N3 C11 120.63(14) . . ?
N2 N1 Ni1 115.36(10) . . ?
N2 N1 C6 114.58(13) . . ?
C6 N1 Ni1 129.44(10) . . ?
N3 C11 C10 121.02(15) . . ?
N3 C11 C12 113.04(14) . . ?
C10 C11 C12 125.89(15) . . ?
C5 C6 N1 123.24(14) . . ?
C1 C6 N1 115.96(14) . . ?
C1 C6 C5 120.79(15) . . ?
N3 C7 N2 117.71(14) . . ?
N3 C7 C8 122.07(15) . . ?
C8 C7 N2 120.21(14) . . ?
C6 C5 H5 120.4 . . ?
C4 C5 C6 119.21(16) . . ?
C4 C5 H5 120.4 . . ?
C11 C10 H10 120.9 . . ?
C9 C10 C11 118.28(15) . . ?
C9 C10 H10 120.9 . . ?
C18 C13 N4 118.36(15) . . ?
C18 C13 C14 121.65(15) . . ?
C14 C13 N4 119.86(14) . . ?
C10 C9 H9 119.8 . . ?
C8 C9 C10 120.31(15) . . ?
C8 C9 H9 119.8 . . ?
C18 C17 H17 119.5 . . ?
C16 C17 H17 119.5 . . ?
C16 C17 C18 120.94(16) . . ?
N4 C12 C11 118.06(14) . . ?
N4 C12 H12 121.0 . . ?
C11 C12 H12 121.0 . . ?
C13 C18 C19 121.45(15) . . ?
C17 C18 C13 118.28(16) . . ?
C17 C18 C19 120.27(15) . . ?
C7 C8 C9 117.69(15) . . ?
C7 C8 H8 121.2 . . ?
C9 C8 H8 121.2 . . ?
C6 C1 H1 120.3 . . ?
C2 C1 C6 119.43(15) . . ?
C2 C1 H1 120.3 . . ?
C13 C14 C20 122.71(15) . . ?
C15 C14 C13 117.77(15) . . ?
C15 C14 C20 119.51(15) . . ?
C14 C15 H15 119.3 . . ?
C16 C15 C14 121.50(16) . . ?
C16 C15 H15 119.3 . . ?
C14 C20 H20A 109.5 . . ?
C14 C20 H20B 109.5 . . ?
C14 C20 H20C 109.5 . . ?
H20A C20 H20B 109.5 . . ?
H20A C20 H20C 109.5 . . ?
H20B C20 H20C 109.5 . . ?
C5 C4 H4 120.0 . . ?
C5 C4 C3 120.04(16) . . ?
C3 C4 H4 120.0 . . ?
C17 C16 C15 119.85(16) . . ?
C17 C16 H16 120.1 . . ?
C15 C16 H16 120.1 . . ?
C1 C2 H2 120.0 . . ?
C3 C2 C1 119.94(16) . . ?
C3 C2 H2 120.0 . . ?
C4 C3 H3 119.7 . . ?
C2 C3 C4 120.58(16) . . ?
C2 C3 H3 119.7 . . ?
C18 C19 H19A 109.5 . . ?
C18 C19 H19B 109.5 . . ?
C18 C19 H19C 109.5 . . ?
H19A C19 H19B 109.5 . . ?
H19A C19 H19C 109.5 . . ?
H19B C19 H19C 109.5 . . ?

loop_
_geom_bond_atom_site_label_1
_geom_bond_atom_site_label_2
_geom_bond_distance
_geom_bond_site_symmetry_2
_geom_bond_publ_flag
Ni1 Cl1 2.2831(5) . ?
Ni1 Cl2 2.2257(5) . ?
Ni1 N4 2.1669(14) . ?
Ni1 N3 1.9519(14) . ?
Ni1 N1 2.2338(13) . ?
N2 N1 1.2675(19) . ?
N2 C7 1.418(2) . ?
N4 C13 1.439(2) . ?
N4 C12 1.283(2) . ?
N3 C11 1.338(2) . ?
N3 C7 1.331(2) . ?
N1 C6 1.423(2) . ?
C11 C10 1.391(2) . ?
C11 C12 1.469(2) . ?
C6 C5 1.397(2) . ?
C6 C1 1.393(2) . ?
C7 C8 1.386(2) . ?
C5 H5 0.9300 . ?
C5 C4 1.381(2) . ?
C10 H10 0.9300 . ?
C10 C9 1.390(2) . ?
C13 C18 1.401(2) . ?
C13 C14 1.405(2) . ?
C9 H9 0.9300 . ?
C9 C8 1.388(2) . ?
C17 H17 0.9300 . ?
C17 C18 1.397(2) . ?
C17 C16 1.381(3) . ?
C12 H12 0.9300 . ?
C18 C19 1.501(2) . ?
C8 H8 0.9300 . ?
C1 H1 0.9300 . ?
C1 C2 1.388(2) . ?
C14 C15 1.392(2) . ?
C14 C20 1.512(2) . ?
C15 H15 0.9300 . ?
C15 C16 1.385(3) . ?
C20 H20A 0.9600 . ?
C20 H20B 0.9600 . ?
C20 H20C 0.9600 . ?
C4 H4 0.9300 . ?
C4 C3 1.396(2) . ?
C16 H16 0.9300 . ?
C2 H2 0.9300 . ?
C2 C3 1.381(3) . ?
C3 H3 0.9300 . ?
C19 H19A 0.9600 . ?
C19 H19B 0.9600 . ?
C19 H19C 0.9600 . ?
